data_2200341
loop_
_publ_author_name
'Robinson, Paul D.'
'Sandrock, Paul'
'Xie, Songwen'
'Meyers, Cal Y.'

_publ_section_title
;
 2-Bromo-2-propyl 2-(5-<i>tert</i>-butyl-1,3-xylyl) ketone
;
_journal_issue 6
_journal_name_full 'Acta Crystallographica Section E'
_journal_page_first o555
_journal_page_last o557
_journal_paper_doi 10.1107/S1600536801008522
_journal_volume 57
_journal_year 2001
_chemical_formula_moiety 'C16 H23 Br O'
_chemical_formula_sum 'C16 H23 Br O'
_chemical_formula_weight 311.25
_chemical_melting_point 366.2(3)
_chemical_name_systematic
;
2-Bromo-2-propyl 2-(5-tert-butyl-1,3-xylyl) ketone
;
_space_group_IT_number 2
_symmetry_cell_setting triclinic
_symmetry_space_group_name_Hall '-P 1'
_symmetry_space_group_name_H-M 'P -1'
_cell_angle_alpha 101.711(14)
_cell_angle_beta 95.71(3)
_cell_angle_gamma 75.948(17)
_cell_formula_units_Z 2
_cell_length_a 11.669(4)
_cell_length_b 11.7771(16)
_cell_length_c 6.1750(12)
_cell_measurement_reflns_used 24
_cell_measurement_temperature 296
_cell_measurement_theta_max 10.8
_cell_measurement_theta_min 10.0
_cell_volume 805.0(3)
_computing_cell_refinement 'MSC/AFC Diffractometer Control Software'
_computing_data_collection
;
MSC/AFC Diffractometer Control Software
(Molecular Structure Corporation, 1996)
;
_computing_data_reduction
;
 PROCESS in TEXSAN  (Molecular Structure Corporation, 1997)
;
_computing_molecular_graphics 'ORTEP in TEXSAN  (Johnson, 1965)'
_computing_publication_material
;
TEXSAN, SHELXL97 and PLATON (Spek, 2000)
;
_computing_structure_refinement
;
LS in TEXSAN, and SHELXL97 (Sheldrick, 1997)
;
_computing_structure_solution 'SHELXS97 (Sheldrick, 1990)'
_diffrn_ambient_temperature 296
_diffrn_measured_fraction_theta_full 1.000
_diffrn_measured_fraction_theta_max 1.000
_diffrn_measurement_device_type 'Rigaku AFC-5S diffractometer'
_diffrn_measurement_method \w
_diffrn_radiation_monochromator graphite
_diffrn_radiation_source 'sealed tube'
_diffrn_radiation_type 'Mo K\a'
_diffrn_radiation_wavelength .71069
_diffrn_reflns_av_R_equivalents .023
_diffrn_reflns_av_sigmaI/netI .094
_diffrn_reflns_limit_h_max 13
_diffrn_reflns_limit_h_min 0
_diffrn_reflns_limit_k_max 13
_diffrn_reflns_limit_k_min -13
_diffrn_reflns_limit_l_max 7
_diffrn_reflns_limit_l_min -7
_diffrn_reflns_number 2997
_diffrn_reflns_theta_full 25.05
_diffrn_reflns_theta_max 25.05
_diffrn_reflns_theta_min 1.80
_diffrn_standards_decay_% 11.8
_diffrn_standards_interval_count 100
_diffrn_standards_number 3
_exptl_absorpt_coefficient_mu 2.542
_exptl_absorpt_correction_T_max .776
_exptl_absorpt_correction_T_min .427
_exptl_absorpt_correction_type psi-scan
_exptl_absorpt_process_details '(North, Phillips & Mathews, 1968)'
_exptl_crystal_colour colorless
_exptl_crystal_density_diffrn 1.284
_exptl_crystal_density_meas ?
_exptl_crystal_description prism
_exptl_crystal_F_000 324
_exptl_crystal_size_max .48
_exptl_crystal_size_mid .29
_exptl_crystal_size_min .10
_refine_diff_density_max .68
_refine_diff_density_min -.68
_refine_ls_extinction_method none
_refine_ls_goodness_of_fit_ref 1.029
_refine_ls_hydrogen_treatment constr
_refine_ls_matrix_type full
_refine_ls_number_parameters 175
_refine_ls_number_reflns 2842
_refine_ls_number_restraints 6
_refine_ls_restrained_S_all 1.034
_refine_ls_R_factor_all .190
_refine_ls_R_factor_gt .070
_refine_ls_shift/su_max .000
_refine_ls_shift/su_mean .000
_refine_ls_structure_factor_coef Fsqd
_refine_ls_weighting_details 'calc w=1/[\s^2^(Fo^2^)+(0.1280P)^2^+0.6997P] where P=(Fo^2^+2Fc^2^)/3'
_refine_ls_weighting_scheme calc
_refine_ls_wR_factor_ref .261
_reflns_number_gt 1180
_reflns_number_total 2842
_reflns_threshold_expression I>2\s(I)
_cod_data_source_file om6028.cif
_cod_data_source_block I
_cod_depositor_comments
;
The following automatic conversions were performed:

'_chemical_melting_point' value '366-366.5' was changed to '366.2(3)'
- the average value was taken and precision was estimated.

Automatic conversion script
Id: cif_fix_values 1646 2011-03-28 12:23:43Z adriana 

The following automatic conversions were performed:

'_chemical_melting_point' value '366-366.5' was changed to '366.2(3)'
- the average value was taken and precision was estimated.

Automatic conversion script
Id: cif_fix_values 1715 2011-07-08 13:25:40Z adriana 

The following automatic conversions were performed:

'_exptl_crystal_density_meas' value 'not measured' was changed to '?'
- the value is perceived as not measured.

Automatic conversion script
Id: cif_fix_values 3008 2015-01-20 13:52:24Z robertas 
;
_cod_original_cell_volume 804.9(4)
_cod_database_code 2200341

loop_
_symmetry_equiv_pos_as_xyz
'x, y, z'
'-x, -y, -z'

loop_
_atom_site_label
_atom_site_fract_x
_atom_site_fract_y
_atom_site_fract_z
_atom_site_U_iso_or_equiv
_atom_site_adp_type
_atom_site_calc_flag
_atom_site_refinement_flags
_atom_site_occupancy
_atom_site_disorder_assembly
_atom_site_disorder_group
_atom_site_type_symbol
Br1 .0471(2) .2636(2) .8749(4) .0834(8) Uani d PD .3369(17) A 1 Br
Br2 .06727(17) .38545(16) 1.2778(3) .1058(9) Uani d PD .581(2) A 1 Br
Br3 .2648(10) .4073(8) .985(2) .1058(9) Uani d PD .082(2) A 1 Br
O1 .3222(4) .2258(4) 1.3101(8) .0768(15) Uani d . 1 . . O
C1 .2747(5) .0798(5) 1.0113(10) .0451(15) Uani d . 1 . . C
C2 .3552(5) .0391(5) .8441(10) .0469(15) Uani d . 1 . . C
C3 .3659(6) -.0778(6) .7275(10) .0539(17) Uani d . 1 . . C
C4 .3009(5) -.1535(5) .7696(10) .0505(16) Uani d . 1 . . C
C5 .2252(6) -.1098(6) .9406(11) .0568(17) Uani d . 1 . . C
C6 .2095(5) .0048(5) 1.0641(10) .0495(16) Uani d . 1 . . C
C7 .1266(7) .0447(6) 1.2535(12) .072(2) Uani d . 1 . . C
C8 .4322(6) .1137(6) .7896(11) .0595(18) Uani d . 1 . . C
C9 .2617(6) .2042(6) 1.1411(11) .0499(16) Uani d . 1 A . C
C10 .1771(3) .3051(4) 1.0589(6) .0661(19) Uani d D 1 . . C
C11 .1139(11) .2713(11) .8321(11) .071(2) Uiso d PD .6631(17) A 2 C
C12 .110(2) .3905(19) 1.253(3) .071(2) Uiso d PD .419(2) A 2 C
C13 .2265(7) .4062(6) 1.0082(15) .071(2) Uiso d PD .918(2) A 2 C
C14 .3109(6) -.2793(6) .6360(12) .0656(19) Uani d . 1 . . C
C15 .3465(16) -.3673(8) .7823(19) .190(7) Uani d . 1 . . C
C16 .3999(10) -.3099(8) .4551(16) .122(4) Uani d . 1 . . C
C17 .1953(9) -.2864(9) .505(2) .150(5) Uani d . 1 . . C
H3 .4195 -.1057 .6163 .065 Uiso calc R 1 . . H
H5 .1821 -.1601 .9751 .068 Uiso calc R 1 . . H
H7a .1722 .0476 1.3920 .108 Uiso calc R 1 . . H
H7b .0771 -.0106 1.2431 .108 Uiso calc R 1 . . H
H7c .0782 .1225 1.2452 .108 Uiso calc R 1 . . H
H8a .5073 .0636 .7455 .089 Uiso calc R 1 . . H
H8b .4440 .1721 .9178 .089 Uiso calc R 1 . . H
H8c .3946 .1531 .6708 .089 Uiso calc R 1 . . H
H11a .0634 .3416 .7896 .106 Uiso calc PR .6631(17) A 2 H
H11b .0671 .2159 .8421 .106 Uiso calc PR .6631(17) A 2 H
H11c .1717 .2352 .7233 .106 Uiso calc PR .6631(17) A 2 H
H12a .0566 .4560 1.1993 .106 Uiso calc PR .419(2) A 2 H
H12b .1655 .4202 1.3619 .106 Uiso calc PR .419(2) A 2 H
H12c .0658 .3486 1.3192 .106 Uiso calc PR .419(2) A 2 H
H13a .1723 .4812 1.0535 .106 Uiso calc PR .918(2) A 2 H
H13b .2365 .3939 .8520 .106 Uiso calc PR .918(2) A 2 H
H13c .3015 .4066 1.0873 .106 Uiso calc PR .918(2) A 2 H
H15a .4201 -.3587 .8607 .284 Uiso calc R 1 . . H
H15b .3559 -.4461 .6954 .284 Uiso calc R 1 . . H
H15c .2868 -.3545 .8865 .284 Uiso calc R 1 . . H
H16a .3775 -.2531 .3580 .184 Uiso calc R 1 . . H
H16b .4007 -.3883 .3719 .184 Uiso calc R 1 . . H
H16c .4773 -.3074 .5219 .184 Uiso calc R 1 . . H
H17a .1764 -.2271 .4132 .226 Uiso calc R 1 . . H
H17b .1335 -.2727 .6056 .226 Uiso calc R 1 . . H
H17c .2027 -.3640 .4142 .226 Uiso calc R 1 . . H

loop_
_atom_site_aniso_label
_atom_site_aniso_U_11
_atom_site_aniso_U_22
_atom_site_aniso_U_33
_atom_site_aniso_U_12
_atom_site_aniso_U_13
_atom_site_aniso_U_23
Br1 .0775(17) .0759(16) .0887(17) -.0115(13) -.0222(13) .0169(13)
Br2 .1097(16) .0846(11) .1125(13) .0302(10) .0580(11) .0320(9)
Br3 .1097(16) .0846(11) .1125(13) .0302(10) .0580(11) .0320(9)
O1 .084(4) .067(3) .063(3) -.006(3) -.019(3) -.001(3)
C1 .044(3) .038(3) .051(4) -.006(3) -.005(3) .012(3)
C2 .044(4) .048(4) .048(4) -.006(3) -.002(3) .016(3)
C3 .055(4) .056(4) .049(4) -.010(3) .008(3) .005(3)
C4 .044(4) .049(4) .057(4) -.010(3) .006(3) .007(3)
C5 .056(4) .044(4) .075(5) -.015(3) .008(4) .015(3)
C6 .047(4) .045(4) .055(4) -.006(3) .003(3) .013(3)
C7 .082(5) .059(4) .077(5) -.009(4) .041(4) .008(4)
C8 .066(4) .057(4) .061(4) -.022(3) .013(3) .011(3)
C9 .051(4) .051(4) .049(4) -.011(3) .002(3) .014(3)
C10 .070(5) .045(4) .080(5) -.010(3) -.005(4) .012(4)
C14 .068(5) .054(4) .075(5) -.020(4) .009(4) .002(4)
C15 .39(2) .039(5) .117(8) .004(8) .049(11) .012(5)
C16 .147(9) .088(7) .119(8) -.041(6) .045(7) -.047(6)
C17 .108(8) .096(8) .208(13) -.032(6) -.009(8) -.064(8)

loop_
_atom_type_symbol
_atom_type_description
_atom_type_scat_dispersion_real
_atom_type_scat_dispersion_imag
_atom_type_scat_source
C C .0033 .0016 'International Tables Vol C Tables 4.2.6.8 and 6.1.1.4'
O O .0106 .0060 'International Tables Vol C Tables 4.2.6.8 and 6.1.1.4'
H H .0000 .0000 'International Tables Vol C Tables 4.2.6.8 and 6.1.1.4'
Br Br -.2901 2.4595 'International Tables Vol C Tables 4.2.6.8 and 6.1.1.4'

loop_
_geom_angle_atom_site_label_1
_geom_angle_atom_site_label_2
_geom_angle_atom_site_label_3
_geom_angle
_geom_angle_publ_flag
C13 C10 C11 98.7(7) yes
C9 C10 C12 110.0(11) yes
C13 C10 C12 90.8(11) yes
C11 C10 C12 121.6(12) yes
C9 C10 Br2 109.6(3) yes
C13 C10 Br2 103.0(4) yes
C11 C10 Br2 111.5(5) yes
C9 C10 Br3 108.5(5) yes
C11 C10 Br3 99.8(7) yes
C12 C10 Br3 99.3(11) yes
C9 C10 Br1 115.2(4) yes
C13 C10 Br1 117.4(5) yes
C12 C10 Br1 99.8(10) yes
C2 C1 C6 120.9(6) no
C2 C1 C9 119.3(5) no
C6 C1 C9 119.8(5) no
C1 C2 C3 117.9(5) no
C1 C2 C8 123.0(5) no
C3 C2 C8 119.1(5) no
C4 C3 C2 123.1(6) no
C3 C4 C5 116.5(6) no
C3 C4 C14 122.4(6) no
C5 C4 C14 121.1(6) no
C4 C5 C6 123.9(6) no
C5 C6 C1 117.7(6) no
C5 C6 C7 120.5(6) no
C1 C6 C7 121.8(6) no
O1 C9 C10 118.6(6) no
O1 C9 C1 121.3(6) no
C10 C9 C1 120.0(5) no
C9 C10 C13 118.1(5) no
C9 C10 C11 115.0(6) no
C15 C14 C17 113.1(9) no
C15 C14 C4 110.4(7) no
C17 C14 C4 109.1(6) no
C15 C14 C16 108.6(8) no
C17 C14 C16 102.9(8) no
C4 C14 C16 112.6(6) no
C10 C11 H11a 109.5 no
C10 C11 H11b 109.5 no
H11a C11 H11b 109.5 no
C10 C11 H11c 109.5 no
H11a C11 H11c 109.5 no
H11b C11 H11c 109.5 no
C10 C12 H12a 109.5 no
C10 C12 H12b 109.5 no
H12a C12 H12b 109.5 no
C10 C12 H12c 109.5 no
H12a C12 H12c 109.5 no
H12b C12 H12c 109.5 no
C10 C13 H13a 109.5 no
C10 C13 H13b 109.5 no
H13a C13 H13b 109.5 no
C10 C13 H13c 109.5 no
H13a C13 H13c 109.5 no
H13b C13 H13c 109.5 no
C4 C3 H3 118.4 no
C2 C3 H3 118.4 no
C4 C5 H5 118.1 no
C6 C5 H5 118.1 no
C6 C7 H7a 109.5 no
C6 C7 H7b 109.5 no
H7a C7 H7b 109.5 no
C6 C7 H7c 109.5 no
H7a C7 H7c 109.5 no
H7b C7 H7c 109.5 no
C2 C8 H8a 109.5 no
C2 C8 H8b 109.5 no
H8a C8 H8b 109.5 no
C2 C8 H8c 109.5 no
H8a C8 H8c 109.5 no
H8b C8 H8c 109.5 no
C14 C15 H15a 109.5 no
C14 C15 H15b 109.5 no
H15a C15 H15b 109.5 no
C14 C15 H15c 109.5 no
H15a C15 H15c 109.5 no
H15b C15 H15c 109.5 no
C14 C16 H16a 109.5 no
C14 C16 H16b 109.5 no
H16a C16 H16b 109.5 no
C14 C16 H16c 109.5 no
H16a C16 H16c 109.5 no
H16b C16 H16c 109.5 no
C14 C17 H17a 109.5 no
C14 C17 H17b 109.5 no
H17a C17 H17b 109.5 no
C14 C17 H17c 109.5 no
H17a C17 H17c 109.5 no
H17b C17 H17c 109.5 no

loop_
_geom_bond_atom_site_label_1
_geom_bond_atom_site_label_2
_geom_bond_site_symmetry_2
_geom_bond_distance
_geom_bond_publ_flag
Br1 C10 . 1.903(3) yes
Br2 C10 . 1.897(3) yes
Br3 C10 . 1.901(3) yes
C11 C10 . 1.541(3) yes
C12 C10 . 1.543(3) yes
C13 C10 . 1.539(3) yes
C9 C10 . 1.490(8) yes
O1 C9 . 1.219(7) no
C1 C2 . 1.397(8) no
C1 C6 . 1.399(8) no
C1 C9 . 1.501(9) no
C2 C3 . 1.401(8) no
C2 C8 . 1.503(8) no
C3 C4 . 1.379(8) no
C4 C5 . 1.380(8) no
C4 C14 . 1.526(9) no
C5 C6 . 1.388(9) no
C6 C7 . 1.518(8) no
C14 C15 . 1.470(12) no
C14 C17 . 1.513(12) no
C14 C16 . 1.530(11) no
C3 H3 . .9300 no
C5 H5 . .9300 no
C7 H7a . .9600 no
C7 H7b . .9600 no
C7 H7c . .9600 no
C8 H8a . .9600 no
C8 H8b . .9600 no
C8 H8c . .9600 no
C11 H11a . .9600 no
C11 H11b . .9600 no
C11 H11c . .9600 no
C12 H12a . .9600 no
C12 H12b . .9600 no
C12 H12c . .9600 no
C13 H13a . .9600 no
C13 H13b . .9600 no
C13 H13c . .9600 no
C15 H15a . .9600 no
C15 H15b . .9600 no
C15 H15c . .9600 no
C16 H16a . .9600 no
C16 H16b . .9600 no
C16 H16c . .9600 no
C17 H17a . .9600 no
C17 H17b . .9600 no
C17 H17c . .9600 no

loop_
_geom_contact_atom_site_label_1
_geom_contact_atom_site_label_2
_geom_contact_distance
_geom_contact_site_symmetry_2
_geom_contact_publ_flag
Br3 O1 3.135(12) . yes
Br2 O1 3.121(5) . yes
Br1 C6 3.528(6) . yes
Br3 C8 3.567(12) . yes
Br1 C7 3.718(8) . yes
C8 C10 3.593(8) . yes
Br2 Br2 3.615(3) 2_568 yes
Br1 C17 3.485(12) 2_556 yes
Br3 C15 3.512(16) 1_565 yes
C2 C8 3.588(9) 2_657 yes

loop_
_geom_torsion_atom_site_label_1
_geom_torsion_atom_site_label_2
_geom_torsion_atom_site_label_3
_geom_torsion_atom_site_label_4
_geom_torsion
_geom_torsion_publ_flag
C6 C1 C2 C3 1.7(8) no
C9 C1 C2 C3 179.4(6) no
C6 C1 C2 C8 -176.5(5) no
C9 C1 C2 C8 1.2(8) no
C1 C2 C3 C4 .2(9) no
C8 C2 C3 C4 178.5(6) no
C2 C3 C4 C5 -2.0(9) no
C2 C3 C4 C14 178.0(6) no
C3 C4 C5 C6 1.9(9) no
C14 C4 C5 C6 -178.1(6) no
C4 C5 C6 C1 -.1(9) no
C4 C5 C6 C7 -178.4(6) no
C2 C1 C6 C5 -1.8(9) no
C9 C1 C6 C5 -179.5(6) no
C2 C1 C6 C7 176.5(6) no
C9 C1 C6 C7 -1.2(9) no
C2 C1 C9 O1 -89.9(7) no
C6 C1 C9 O1 87.9(8) no
C2 C1 C9 C10 87.5(7) no
C6 C1 C9 C10 -94.7(6) no
O1 C9 C10 C13 57.9(8) no
C1 C9 C10 C13 -119.6(6) no
O1 C9 C10 C11 173.9(7) no
C1 C9 C10 C11 -3.6(8) no
O1 C9 C10 C12 -44.4(12) no
C1 C9 C10 C12 138.1(11) no
O1 C9 C10 Br2 -59.6(6) no
C1 C9 C10 Br2 122.9(5) no
O1 C9 C10 Br3 63.2(7) no
C1 C9 C10 Br3 -114.3(6) no
O1 C9 C10 Br1 -156.2(5) no
C1 C9 C10 Br1 26.3(6) no
C3 C4 C14 C15 121.7(10) no
C5 C4 C14 C15 -58.3(11) no
C3 C4 C14 C17 -113.5(8) no
C5 C4 C14 C17 66.5(9) no
C3 C4 C14 C16 .1(10) no
C5 C4 C14 C16 -179.9(7) no
